data_7247096
loop_
_publ_author_name
'Su, Dongshuai'
'Cai, Jinxiong'
'Yin, Ping'
'Pang, Siping'

_publ_section_title
;
 Regioisomeric N--C functionalization of an asymmetric N-rich framework: a
 promising pathway to heat-resistant energetic materials
;
_journal_issue 34
_journal_name_full CrystEngComm
_journal_page_first 4902
_journal_page_last 4906
_journal_paper_doi 10.1039/D3CE00647F
_journal_volume 25
_journal_year 2023
_chemical_formula_moiety 'C7 H6 N8 O6'
_chemical_formula_sum 'C7 H6 N8 O6'
_chemical_formula_weight 298.20
_space_group_crystal_system orthorhombic
_space_group_IT_number 19
_space_group_name_Hall 'P 2ac 2ab'
_space_group_name_H-M_alt 'P 21 21 21'
_atom_sites_solution_hydrogens geom
_audit_creation_date 2022-01-07
_audit_creation_method
;
Olex2 1.2
(compiled 2014.09.19 svn.r3010 for OlexSys, GUI svn.r4874)
;
_audit_update_record
;
2022-07-11 deposited with the CCDC.	2023-07-24 downloaded from the CCDC.
;
_cell_angle_alpha 90
_cell_angle_beta 90
_cell_angle_gamma 90
_cell_formula_units_Z 4
_cell_length_a 5.2481(12)
_cell_length_b 14.898(3)
_cell_length_c 15.184(4)
_cell_measurement_reflns_used 2701
_cell_measurement_temperature 296(2)
_cell_measurement_theta_max 26.44
_cell_measurement_theta_min 2.68
_cell_volume 1187.2(5)
_computing_molecular_graphics 'Olex2 (Dolomanov et al., 2009)'
_computing_publication_material 'Olex2 (Dolomanov et al., 2009)'
_computing_structure_refinement 'SHELXL-2016/6 (Sheldrick, 2016)'
_computing_structure_solution 'SHELXT 2014/5 (Sheldrick, 2014)'
_diffrn_ambient_temperature 296(2)
_diffrn_measured_fraction_theta_full 0.995
_diffrn_measured_fraction_theta_max 0.994
_diffrn_measurement_device_type 'Bruker APEX-II CCD'
_diffrn_measurement_method '\f and \w scans'
_diffrn_radiation_type MoK\a
_diffrn_radiation_wavelength 0.71073
_diffrn_reflns_av_R_equivalents 0.0315
_diffrn_reflns_av_unetI/netI 0.0376
_diffrn_reflns_Laue_measured_fraction_full 0.995
_diffrn_reflns_Laue_measured_fraction_max 0.994
_diffrn_reflns_limit_h_max 6
_diffrn_reflns_limit_h_min -6
_diffrn_reflns_limit_k_max 15
_diffrn_reflns_limit_k_min -19
_diffrn_reflns_limit_l_max 19
_diffrn_reflns_limit_l_min -19
_diffrn_reflns_number 6870
_diffrn_reflns_point_group_measured_fraction_full 0.992
_diffrn_reflns_point_group_measured_fraction_max 0.985
_diffrn_reflns_theta_full 25.242
_diffrn_reflns_theta_max 27.437
_diffrn_reflns_theta_min 1.915
_diffrn_standards_number 0
_exptl_absorpt_coefficient_mu 0.147
_exptl_absorpt_correction_type none
_exptl_crystal_colour colourless
_exptl_crystal_density_diffrn 1.668
_exptl_crystal_description block
_exptl_crystal_F_000 608
_exptl_crystal_size_max 0.18
_exptl_crystal_size_mid 0.16
_exptl_crystal_size_min 0.14
_refine_diff_density_max 0.214
_refine_diff_density_min -0.166
_refine_diff_density_rms 0.040
_refine_ls_abs_structure_details
;
 Flack x determined using 781 quotients [(I+)-(I-)]/[(I+)+(I-)]
 (Parsons, Flack and Wagner, Acta Cryst. B69 (2013) 249-259).
;
_refine_ls_abs_structure_Flack -0.1(8)
_refine_ls_extinction_method none
_refine_ls_goodness_of_fit_ref 0.935
_refine_ls_hydrogen_treatment constr
_refine_ls_matrix_type full
_refine_ls_number_parameters 192
_refine_ls_number_reflns 2675
_refine_ls_number_restraints 0
_refine_ls_restrained_S_all 0.935
_refine_ls_R_factor_all 0.0466
_refine_ls_R_factor_gt 0.0378
_refine_ls_shift/su_max 0.000
_refine_ls_shift/su_mean 0.000
_refine_ls_structure_factor_coef Fsqd
_refine_ls_weighting_details 'w=1/[\s^2^(Fo^2^)+(0.1000P)^2^] where P=(Fo^2^+2Fc^2^)/3'
_refine_ls_weighting_scheme calc
_refine_ls_wR_factor_gt 0.1142
_refine_ls_wR_factor_ref 0.1298
_reflns_Friedel_coverage 0.681
_reflns_Friedel_fraction_full 0.986
_reflns_Friedel_fraction_max 0.971
_reflns_number_gt 2291
_reflns_number_total 2675
_reflns_threshold_expression 'I > 2\s(I)'
_cod_data_source_file d3ce00647f2.cif
_cod_data_source_block A5ME_0m
_cod_depositor_comments 'Adding full bibliography for 7247096--7247097.cif.'
_cod_database_code 7247096
_shelx_space_group_comment
;
The symmetry employed for this shelxl refinement is uniquely defined
by the following loop, which should always be used as a source of
symmetry information in preference to the above space-group names.
They are only intended as comments.
;
_shelx_estimated_absorpt_t_max 0.980
_shelx_estimated_absorpt_t_min 0.974
_olex2_refinement_description
;
1. Others
 Fixed Uiso: H2(0.086) H12(0.086) H3(0.086) H7A(0.081) H7B(0.081) H7C(0.081)
 Fixed X: H2(0.837295) H12(0.538582) H3(0.687726) H7A(0.503963) H7B(0.370938)
 H7C(0.634426)
 Fixed Y: H2(0.522162) H12(0.522127) H3(0.467203) H7A(0.131476) H7B(0.062688)
 H7C(0.104648)
 Fixed Z: H2(0.554805) H12(0.554937) H3(0.483536) H7A(0.668517) H7B(0.731686)
 H7C(0.757586)
;
_shelx_shelxl_version_number 2016/6
_olex2_submission_special_instructions 'No special instructions were received'

loop_
_space_group_symop_operation_xyz
'x, y, z'
'x+1/2, -y+1/2, -z'
'-x, y+1/2, -z+1/2'
'-x+1/2, -y, z+1/2'

loop_
_atom_site_label
_atom_site_type_symbol
_atom_site_fract_x
_atom_site_fract_y
_atom_site_fract_z
_atom_site_U_iso_or_equiv
_atom_site_adp_type
_atom_site_occupancy
_atom_site_site_symmetry_order
_atom_site_calc_flag
_atom_site_refinement_flags_posn
_atom_site_refinement_flags_adp
_atom_site_refinement_flags_occupancy
_atom_site_disorder_assembly
_atom_site_disorder_group
O1 O -0.2359(6) 0.1843(2) 0.94218(18) 0.0799(9) Uani 1 1 d . . . . .
O2 O -0.2058(5) 0.32871(18) 0.94190(17) 0.0709(7) Uani 1 1 d . . . . .
O3 O 0.3058(6) 0.45593(15) 0.87443(18) 0.0743(9) Uani 1 1 d . . . . .
O4 O -0.0118(7) 0.44905(18) 0.7891(2) 0.1037(13) Uani 1 1 d . . . . .
O5 O 1.1712(4) 0.24857(14) 0.56413(14) 0.0552(6) Uani 1 1 d . . . . .
O6 O 1.1183(6) 0.37710(17) 0.50018(14) 0.0640(7) Uani 1 1 d . . . . .
N1 N -0.1388(5) 0.2541(2) 0.91822(16) 0.0513(6) Uani 1 1 d . . . . .
N2 N 0.1607(5) 0.41528(14) 0.82889(15) 0.0432(6) Uani 1 1 d . . . . .
N3 N 1.0599(5) 0.31951(17) 0.55274(15) 0.0435(6) Uani 1 1 d . . . . .
N4 N 0.1565(5) 0.17064(15) 0.83053(15) 0.0416(6) Uani 1 1 d . . . . .
N5 N 0.3425(5) 0.18994(13) 0.77356(14) 0.0369(5) Uani 1 1 d . . . . .
N6 N 0.7619(5) 0.27785(14) 0.66757(14) 0.0364(5) Uani 1 1 d . . . . .
N7 N 0.4986(5) 0.39812(13) 0.66152(14) 0.0375(5) Uani 1 1 d . . . . .
N8 N 0.6882(5) 0.40759(13) 0.60245(14) 0.0381(5) Uani 1 1 d . . . . .
C1 C 0.0713(6) 0.24902(17) 0.85723(16) 0.0372(6) Uani 1 1 d . . . . .
C2 C 0.2014(5) 0.31998(15) 0.81793(15) 0.0333(5) Uani 1 1 d . . . . .
C3 C 0.3777(5) 0.27974(15) 0.76308(15) 0.0321(5) Uani 1 1 d . . . . .
C4 C 0.5504(5) 0.31908(15) 0.69872(15) 0.0314(5) Uani 1 1 d . . . . .
C5 C 0.8379(5) 0.33556(16) 0.60790(16) 0.0347(6) Uani 1 1 d . . . . .
C6 C 0.6879(8) 0.48669(19) 0.5438(2) 0.0573(9) Uani 1 1 d . . . . .
H2 H 0.837295 0.522162 0.554805 0.086 Uiso 1 1 calc R U . . .
H12 H 0.538582 0.522127 0.554937 0.086 Uiso 1 1 calc R U . . .
H3 H 0.687726 0.467203 0.483536 0.086 Uiso 1 1 calc R U . . .
C7 C 0.4744(7) 0.11576(16) 0.7290(2) 0.0542(8) Uani 1 1 d . . . . .
H7A H 0.503963 0.131476 0.668517 0.081 Uiso 1 1 calc R U . . .
H7B H 0.370938 0.062688 0.731686 0.081 Uiso 1 1 calc R U . . .
H7C H 0.634426 0.104648 0.757586 0.081 Uiso 1 1 calc R U . . .

loop_
_atom_site_aniso_label
_atom_site_aniso_U_11
_atom_site_aniso_U_22
_atom_site_aniso_U_33
_atom_site_aniso_U_23
_atom_site_aniso_U_13
_atom_site_aniso_U_12
O1 0.0707(18) 0.096(2) 0.0727(17) 0.0071(14) 0.0245(16) -0.0243(15)
O2 0.0553(15) 0.0884(18) 0.0689(16) -0.0205(13) 0.0120(14) 0.0166(13)
O3 0.093(2) 0.0463(12) 0.0834(17) -0.0159(12) -0.0141(17) -0.0130(13)
O4 0.098(3) 0.0590(16) 0.154(3) -0.0184(17) -0.054(2) 0.0392(17)
O5 0.0466(13) 0.0670(14) 0.0519(12) -0.0098(10) 0.0030(10) 0.0099(11)
O6 0.0620(15) 0.0816(16) 0.0484(13) 0.0127(11) 0.0112(12) -0.0143(13)
N1 0.0389(13) 0.0782(18) 0.0368(13) 0.0001(12) -0.0001(11) -0.0070(14)
N2 0.0503(15) 0.0365(11) 0.0428(12) -0.0066(9) 0.0029(12) 0.0052(10)
N3 0.0387(13) 0.0576(13) 0.0343(11) -0.0053(10) -0.0030(10) -0.0049(11)
N4 0.0488(14) 0.0411(11) 0.0348(11) 0.0051(8) 0.0043(11) -0.0057(10)
N5 0.0480(13) 0.0287(9) 0.0339(10) 0.0010(8) 0.0057(10) -0.0001(9)
N6 0.0406(12) 0.0356(10) 0.0332(10) -0.0004(8) -0.0009(10) 0.0006(9)
N7 0.0473(13) 0.0295(9) 0.0359(11) 0.0004(8) 0.0016(11) -0.0002(9)
N8 0.0499(14) 0.0320(10) 0.0325(10) 0.0014(8) 0.0013(11) -0.0046(9)
C1 0.0384(14) 0.0463(13) 0.0270(11) 0.0007(10) -0.0025(11) -0.0018(11)
C2 0.0356(13) 0.0356(11) 0.0286(12) -0.0043(9) -0.0053(11) 0.0013(10)
C3 0.0377(13) 0.0291(11) 0.0295(11) -0.0014(9) -0.0028(11) -0.0003(9)
C4 0.0365(13) 0.0285(10) 0.0291(11) -0.0022(8) -0.0031(10) -0.0014(9)
C5 0.0384(14) 0.0371(12) 0.0285(11) -0.0040(9) -0.0023(11) -0.0048(10)
C6 0.082(3) 0.0387(14) 0.0510(17) 0.0157(12) 0.0107(18) -0.0037(15)
C7 0.076(2) 0.0290(12) 0.0572(17) -0.0044(11) 0.0173(18) 0.0019(14)

loop_
_atom_type_symbol
_atom_type_description
_atom_type_scat_dispersion_real
_atom_type_scat_dispersion_imag
_atom_type_scat_source
C C 0.0033 0.0016 'International Tables Vol C Tables 4.2.6.8 and 6.1.1.4'
H H 0.0000 0.0000 'International Tables Vol C Tables 4.2.6.8 and 6.1.1.4'
O O 0.0106 0.0060 'International Tables Vol C Tables 4.2.6.8 and 6.1.1.4'
N N 0.0061 0.0033 'International Tables Vol C Tables 4.2.6.8 and 6.1.1.4'

loop_
_geom_angle_atom_site_label_1
_geom_angle_atom_site_label_2
_geom_angle_atom_site_label_3
_geom_angle
_geom_angle_site_symmetry_1
_geom_angle_site_symmetry_3
_geom_angle_publ_flag
O1 N1 O2 124.8(3) . . ?
O1 N1 C1 118.0(3) . . ?
O2 N1 C1 117.2(3) . . ?
O3 N2 O4 124.1(3) . . ?
O3 N2 C2 118.1(3) . . ?
O4 N2 C2 117.8(3) . . ?
O5 N3 C5 116.4(2) . . ?
O6 N3 O5 125.9(3) . . ?
O6 N3 C5 117.7(3) . . ?
C1 N4 N5 104.9(2) . . ?
N4 N5 C3 112.8(2) . . ?
N4 N5 C7 118.7(2) . . ?
C3 N5 C7 128.5(2) . . ?
C5 N6 C4 101.1(2) . . ?
C4 N7 N8 103.0(2) . . ?
N7 N8 C6 119.0(2) . . ?
C5 N8 N7 108.04(19) . . ?
C5 N8 C6 132.9(3) . . ?
N4 C1 N1 120.3(2) . . ?
N4 C1 C2 112.1(2) . . ?
C2 C1 N1 127.6(2) . . ?
C1 C2 N2 128.6(2) . . ?
C3 C2 N2 126.5(2) . . ?
C3 C2 C1 104.9(2) . . ?
N5 C3 C2 105.4(2) . . ?
N5 C3 C4 124.0(2) . . ?
C2 C3 C4 130.3(2) . . ?
N6 C4 C3 124.2(2) . . ?
N7 C4 N6 114.8(2) . . ?
N7 C4 C3 120.9(2) . . ?
N6 C5 N3 122.3(2) . . ?
N6 C5 N8 113.1(2) . . ?
N8 C5 N3 124.7(2) . . ?
N8 C6 H2 109.5 . . ?
N8 C6 H12 109.5 . . ?
N8 C6 H3 109.5 . . ?
H2 C6 H12 109.5 . . ?
H2 C6 H3 109.5 . . ?
H12 C6 H3 109.5 . . ?
N5 C7 H7A 109.5 . . ?
N5 C7 H7B 109.5 . . ?
N5 C7 H7C 109.5 . . ?
H7A C7 H7B 109.5 . . ?
H7A C7 H7C 109.5 . . ?
H7B C7 H7C 109.5 . . ?

loop_
_geom_bond_atom_site_label_1
_geom_bond_atom_site_label_2
_geom_bond_distance
_geom_bond_site_symmetry_2
_geom_bond_publ_flag
O1 N1 1.213(3) . ?
O2 N1 1.220(3) . ?
O3 N2 1.194(3) . ?
O4 N2 1.199(4) . ?
O5 N3 1.220(3) . ?
O6 N3 1.211(3) . ?
N1 C1 1.442(4) . ?
N2 C2 1.445(3) . ?
N3 C5 1.455(4) . ?
N4 N5 1.335(3) . ?
N4 C1 1.314(3) . ?
N5 C3 1.360(3) . ?
N5 C7 1.469(3) . ?
N6 C4 1.354(3) . ?
N6 C5 1.311(3) . ?
N7 N8 1.347(3) . ?
N7 C4 1.334(3) . ?
N8 C5 1.332(3) . ?
N8 C6 1.477(3) . ?
C1 C2 1.393(4) . ?
C2 C3 1.382(4) . ?
C3 C4 1.456(4) . ?
C6 H2 0.9600 . ?
C6 H12 0.9600 . ?
C6 H3 0.9600 . ?
C7 H7A 0.9600 . ?
C7 H7B 0.9600 . ?
C7 H7C 0.9600 . ?

loop_
_geom_torsion_atom_site_label_1
_geom_torsion_atom_site_label_2
_geom_torsion_atom_site_label_3
_geom_torsion_atom_site_label_4
_geom_torsion
_geom_torsion_site_symmetry_1
_geom_torsion_site_symmetry_2
_geom_torsion_site_symmetry_3
_geom_torsion_site_symmetry_4
_geom_torsion_publ_flag
O1 N1 C1 N4 -1.5(4) . . . . ?
O1 N1 C1 C2 176.4(3) . . . . ?
O2 N1 C1 N4 178.6(3) . . . . ?
O2 N1 C1 C2 -3.5(4) . . . . ?
O3 N2 C2 C1 103.1(4) . . . . ?
O3 N2 C2 C3 -78.8(3) . . . . ?
O4 N2 C2 C1 -79.5(4) . . . . ?
O4 N2 C2 C3 98.7(4) . . . . ?
O5 N3 C5 N6 0.8(4) . . . . ?
O5 N3 C5 N8 -177.5(2) . . . . ?
O6 N3 C5 N6 -179.0(3) . . . . ?
O6 N3 C5 N8 2.7(4) . . . . ?
N1 C1 C2 N2 0.7(5) . . . . ?
N1 C1 C2 C3 -177.8(2) . . . . ?
N2 C2 C3 N5 -178.8(2) . . . . ?
N2 C2 C3 C4 -5.2(4) . . . . ?
N4 N5 C3 C2 0.3(3) . . . . ?
N4 N5 C3 C4 -173.8(2) . . . . ?
N4 C1 C2 N2 178.7(2) . . . . ?
N4 C1 C2 C3 0.3(3) . . . . ?
N5 N4 C1 N1 178.1(2) . . . . ?
N5 N4 C1 C2 -0.1(3) . . . . ?
N5 C3 C4 N6 -27.5(4) . . . . ?
N5 C3 C4 N7 148.0(3) . . . . ?
N7 N8 C5 N3 178.1(2) . . . . ?
N7 N8 C5 N6 -0.3(3) . . . . ?
N8 N7 C4 N6 0.4(3) . . . . ?
N8 N7 C4 C3 -175.4(2) . . . . ?
C1 N4 N5 C3 -0.2(3) . . . . ?
C1 N4 N5 C7 -178.2(3) . . . . ?
C1 C2 C3 N5 -0.3(3) . . . . ?
C1 C2 C3 C4 173.2(3) . . . . ?
C2 C3 C4 N6 160.0(2) . . . . ?
C2 C3 C4 N7 -24.5(4) . . . . ?
C4 N6 C5 N3 -177.9(2) . . . . ?
C4 N6 C5 N8 0.6(3) . . . . ?
C4 N7 N8 C5 -0.1(3) . . . . ?
C4 N7 N8 C6 176.7(2) . . . . ?
C5 N6 C4 N7 -0.6(3) . . . . ?
C5 N6 C4 C3 175.1(2) . . . . ?
C6 N8 C5 N3 1.9(5) . . . . ?
C6 N8 C5 N6 -176.5(3) . . . . ?
C7 N5 C3 C2 178.1(3) . . . . ?
C7 N5 C3 C4 4.0(5) . . . . ?
